data_7127487
loop_
_publ_author_name
'Chen, Xingyu'
'Yan, Lipeng'
'Liu, Yanhong'
'Yang, Yudong'
'You, Jingsong'

_publ_section_title
;
 Switchable cascade C-H annulation to polycyclic pyryliums and
 pyridiniums: discovering mitochondria-targeting fluorescent probes.
;
_journal_issue 95
_journal_name_full 'Chemical communications (Cambridge, England)'
_journal_page_first 15080
_journal_page_last 15083
_journal_paper_doi 10.1039/d0cc06997c
_journal_volume 56
_journal_year 2020
_chemical_formula_moiety 'C0.5 H Cl, C53 H33 O2, B0.5 F2'
_chemical_formula_sum 'C53.5 H34 B0.5 Cl F2 O2'
_chemical_formula_weight 787.66
_space_group_crystal_system tetragonal
_space_group_IT_number 86
_space_group_name_Hall '-P 4bc'
_space_group_name_H-M_alt 'P 42/n :2'
_atom_sites_solution_hydrogens geom
_atom_sites_solution_primary direct
_audit_creation_date 2017-07-06
_audit_creation_method
;
Olex2 1.2
(compiled 2017.03.28 svn.r3405 for OlexSys, GUI svn.r5337)
;
_audit_update_record
;
2020-09-03 deposited with the CCDC.	2020-11-09 downloaded from the CCDC.
;
_cell_angle_alpha 90
_cell_angle_beta 90
_cell_angle_gamma 90
_cell_formula_units_Z 8
_cell_length_a 19.1081(4)
_cell_length_b 19.1081(4)
_cell_length_c 24.3996(6)
_cell_measurement_reflns_used 14394
_cell_measurement_temperature 150
_cell_measurement_theta_max 72.2300
_cell_measurement_theta_min 4.3600
_cell_volume 8908.8(3)
_computing_cell_refinement
;
CrysAlisPro, Agilent Technologies,
Version 1.171.37.35 (release 13-08-2014 CrysAlis171 .NET)
(compiled Aug 13 2014,18:06:01)
;
_computing_data_collection
;
CrysAlisPro, Agilent Technologies,
Version 1.171.37.35 (release 13-08-2014 CrysAlis171 .NET)
(compiled Aug 13 2014,18:06:01)
;
_computing_data_reduction
;
CrysAlisPro, Agilent Technologies,
Version 1.171.37.35 (release 13-08-2014 CrysAlis171 .NET)
(compiled Aug 13 2014,18:06:01)
;
_computing_molecular_graphics 'Olex2 (Dolomanov et al., 2009)'
_computing_publication_material 'Olex2 (Dolomanov et al., 2009)'
_computing_structure_refinement 'ShelXL (Sheldrick, 2015)'
_computing_structure_solution 'SIR2004 (Burla et al., 2007)'
_diffrn_ambient_environment air
_diffrn_ambient_temperature 150
_diffrn_detector 'CCD plate'
_diffrn_detector_area_resol_mean 15.9595
_diffrn_detector_type EosS2
_diffrn_measured_fraction_theta_full 0.996
_diffrn_measured_fraction_theta_max 0.974
_diffrn_measurement_details
;
#__ type_ start__ end____ width___ exp.time_
  1 omega    9.00  104.00   1.0000    3.2800
omega____ theta____ kappa____ phi______ frames
    -       36.0421   77.0000    0.0000 95

#__ type_ start__ end____ width___ exp.time_
  2 omega  -32.00   63.00   1.0000    3.2800
omega____ theta____ kappa____ phi______ frames
    -       36.0421  -77.0000 -120.0000 95

#__ type_ start__ end____ width___ exp.time_
  3 omega   16.00   84.00   1.0000    3.2800
omega____ theta____ kappa____ phi______ frames
    -       36.0421 -116.0000  100.0000 68

#__ type_ start__ end____ width___ exp.time_
  4 omega  -33.00   55.00   1.0000    3.2800
omega____ theta____ kappa____ phi______ frames
    -       36.0421  -38.0000  120.0000 88

#__ type_ start__ end____ width___ exp.time_
  5 omega   17.00  105.00   1.0000    3.2800
omega____ theta____ kappa____ phi______ frames
    -       36.0421   38.0000   30.0000 88

#__ type_ start__ end____ width___ exp.time_
  6 omega    9.00  104.00   1.0000    3.2800
omega____ theta____ kappa____ phi______ frames
    -       36.0421   77.0000  -90.0000 95

#__ type_ start__ end____ width___ exp.time_
  7 omega    1.00   75.00   1.0000    3.2800
omega____ theta____ kappa____ phi______ frames
    -       36.0421  -99.0000  150.0000 74

#__ type_ start__ end____ width___ exp.time_
  8 omega   38.00   91.00   1.0000   13.1200
omega____ theta____ kappa____ phi______ frames
    -      108.0000  -30.0000    0.0000 53

#__ type_ start__ end____ width___ exp.time_
  9 omega   38.00   91.00   1.0000   13.1200
omega____ theta____ kappa____ phi______ frames
    -      108.0000  -30.0000 -180.0000 53

#__ type_ start__ end____ width___ exp.time_
 10 omega   40.00  135.00   1.0000   13.1200
omega____ theta____ kappa____ phi______ frames
    -      108.0000  -77.0000 -180.0000 95

#__ type_ start__ end____ width___ exp.time_
 11 omega   38.00   91.00   1.0000   13.1200
omega____ theta____ kappa____ phi______ frames
    -      108.0000  -30.0000   30.0000 53

#__ type_ start__ end____ width___ exp.time_
 12 omega   39.00  109.00   1.0000   13.1200
omega____ theta____ kappa____ phi______ frames
    -      108.0000  -94.0000 -180.0000 70

#__ type_ start__ end____ width___ exp.time_
 13 omega   39.00  109.00   1.0000   13.1200
omega____ theta____ kappa____ phi______ frames
    -      108.0000  -94.0000 -120.0000 70

#__ type_ start__ end____ width___ exp.time_
 14 omega   38.00   91.00   1.0000   13.1200
omega____ theta____ kappa____ phi______ frames
    -      108.0000  -30.0000  -30.0000 53

#__ type_ start__ end____ width___ exp.time_
 15 omega   81.00  176.00   1.0000   13.1200
omega____ theta____ kappa____ phi______ frames
    -      108.0000   77.0000  -60.0000 95

#__ type_ start__ end____ width___ exp.time_
 16 omega   97.00  159.00   1.0000   13.1200
omega____ theta____ kappa____ phi______ frames
    -      108.0000   61.0000  -90.0000 62

#__ type_ start__ end____ width___ exp.time_
 17 omega   40.00   89.00   1.0000   13.1200
omega____ theta____ kappa____ phi______ frames
    -      108.0000  -30.0000  150.0000 49
;
_diffrn_measurement_device 'four-circle diffractometer'
_diffrn_measurement_device_type 'New Gemini, Dual, Cu at zero, EosS2'
_diffrn_measurement_method '\w scans'
_diffrn_orient_matrix_UB_11 -0.0181700000
_diffrn_orient_matrix_UB_12 0.0448897000
_diffrn_orient_matrix_UB_13 -0.0504991000
_diffrn_orient_matrix_UB_21 -0.0051289000
_diffrn_orient_matrix_UB_22 0.0652385000
_diffrn_orient_matrix_UB_23 0.0368468000
_diffrn_orient_matrix_UB_31 0.0784113000
_diffrn_orient_matrix_UB_32 0.0145835000
_diffrn_orient_matrix_UB_33 -0.0092646000
_diffrn_radiation_monochromator graphite
_diffrn_radiation_probe x-ray
_diffrn_radiation_type CuK\a
_diffrn_radiation_wavelength 1.54184
_diffrn_reflns_av_R_equivalents 0.0866
_diffrn_reflns_av_unetI/netI 0.0421
_diffrn_reflns_Laue_measured_fraction_full 0.996
_diffrn_reflns_Laue_measured_fraction_max 0.974
_diffrn_reflns_limit_h_max 23
_diffrn_reflns_limit_h_min -15
_diffrn_reflns_limit_k_max 23
_diffrn_reflns_limit_k_min -22
_diffrn_reflns_limit_l_max 30
_diffrn_reflns_limit_l_min -23
_diffrn_reflns_number 48707
_diffrn_reflns_point_group_measured_fraction_full 0.996
_diffrn_reflns_point_group_measured_fraction_max 0.974
_diffrn_reflns_theta_full 67.684
_diffrn_reflns_theta_max 72.751
_diffrn_reflns_theta_min 4.884
_diffrn_source 'Enhance (Cu) X-ray Source'
_exptl_absorpt_coefficient_mu 1.140
_exptl_absorpt_correction_T_max 1.00000
_exptl_absorpt_correction_T_min 0.29769
_exptl_absorpt_correction_type multi-scan
_exptl_absorpt_process_details
;
CrysAlisPro, Agilent Technologies,
Version 1.171.37.35 (release 13-08-2014 CrysAlis171 .NET)
(compiled Aug 13 2014,18:06:01)
Empirical absorption correction using spherical harmonics,
 implemented in SCALE3 ABSPACK scaling algorithm.
;
_exptl_crystal_colour 'clear dark red'
_exptl_crystal_colour_lustre clear
_exptl_crystal_colour_modifier dark
_exptl_crystal_colour_primary red
_exptl_crystal_density_diffrn 1.175
_exptl_crystal_description plate
_exptl_crystal_F_000 3268
_exptl_crystal_size_max 0.4
_exptl_crystal_size_mid 0.3
_exptl_crystal_size_min 0.1
_refine_diff_density_max 0.574
_refine_diff_density_min -0.333
_refine_diff_density_rms 0.066
_refine_ls_extinction_method none
_refine_ls_goodness_of_fit_ref 1.042
_refine_ls_hydrogen_treatment constr
_refine_ls_matrix_type full
_refine_ls_number_parameters 533
_refine_ls_number_reflns 8643
_refine_ls_number_restraints 0
_refine_ls_restrained_S_all 1.042
_refine_ls_R_factor_all 0.1186
_refine_ls_R_factor_gt 0.0899
_refine_ls_shift/su_max 0.000
_refine_ls_shift/su_mean 0.000
_refine_ls_structure_factor_coef Fsqd
_refine_ls_weighting_details 'w=1/[\s^2^(Fo^2^)+(0.1489P)^2^+8.0012P] where P=(Fo^2^+2Fc^2^)/3'
_refine_ls_weighting_scheme calc
_refine_ls_wR_factor_gt 0.2573
_refine_ls_wR_factor_ref 0.2869
_reflns_Friedel_coverage 0.000
_reflns_number_gt 5757
_reflns_number_total 8643
_reflns_threshold_expression 'I > 2\s(I)'
_cod_data_source_file d0cc06997c2.cif
_cod_data_source_block yjs-cxy-561_sq
_cod_original_cell_volume 8908.8(4)
_cod_original_sg_symbol_H-M 'P 42/n'
_cod_original_formula_sum 'C53.50 H34 B0.50 Cl F2 O2'
_cod_database_code 7127487
_shelx_shelxl_version_number 2014/7
_shelx_space_group_comment
;
The symmetry employed for this shelxl refinement is uniquely defined
by the following loop, which should always be used as a source of
symmetry information in preference to the above space-group names.
They are only intended as comments.
;
_reflns_odcompleteness_completeness 99.56
_reflns_odcompleteness_iscentric 1
_reflns_odcompleteness_theta 66.97
_olex2_refinement_description
;
1. Fixed Uiso
 At 1.2 times of:
  All C(H) groups, All C(H,H) groups
2. Others
 Fixed Sof: H01B(0.5) H01K(0.5)
3.a Secondary CH2 refined with riding coordinates:
 C01S(H01B,H01K)
3.b Aromatic/amide H refined with riding coordinates:
 C00D(H00D), C00F(H00F), C00K(H00K), C00Q(H00Q), C00S(H00S), C00T(H00T),
 C00U(H00U), C00V(H00V), C00W(H00W), C00X(H00X), C00Y(H00Y), C00Z(H00Z),
 C010(H010), C011(H011), C013(H013), C015(H015), C016(H016), C017(H017),
 C018(H018), C019(H019), C01A(H01A), C01C(H01C), C01D(H01D), C01E(H01E),
 C01F(H01F), C01G(H01G), C01H(H01H), C01I(H01I), C01J(H01J), C01L(H01L),
 C01M(H01M), C01N(H01N), C2(H2)
;
_olex2_date_sample_data_collection 2017-07-05
_olex2_submission_special_instructions 'No special instructions were received'

loop_
_space_group_symop_operation_xyz
'x, y, z'
'-x+1/2, -y+1/2, z'
'-y, x+1/2, z+1/2'
'y+1/2, -x, z+1/2'
'-x, -y, -z'
'x-1/2, y-1/2, -z'
'y, -x-1/2, -z-1/2'
'-y-1/2, x, -z-1/2'

loop_
_atom_site_label
_atom_site_type_symbol
_atom_site_fract_x
_atom_site_fract_y
_atom_site_fract_z
_atom_site_U_iso_or_equiv
_atom_site_adp_type
_atom_site_occupancy
_atom_site_site_symmetry_order
_atom_site_calc_flag
_atom_site_refinement_flags_posn
_atom_site_refinement_flags_adp
_atom_site_refinement_flags_occupancy
_atom_site_disorder_assembly
_atom_site_disorder_group
Cl01 Cl 0.32276(7) 0.77101(8) 0.44262(7) 0.0910(5) Uani 1 1 d . . . . .
O002 O 0.56984(14) 0.62066(14) 0.54295(10) 0.0513(6) Uani 1 1 d . . . . .
O003 O 0.45898(14) 0.88326(13) 0.41452(10) 0.0518(6) Uani 1 1 d . . . . .
C004 C 0.54296(17) 0.71236(18) 0.41326(13) 0.0405(7) Uani 1 1 d . . . . .
C005 C 0.55317(18) 0.70292(18) 0.35686(14) 0.0438(8) Uani 1 1 d . . . . .
C006 C 0.49089(18) 0.82457(17) 0.39658(14) 0.0420(7) Uani 1 1 d . . . . .
C007 C 0.50142(18) 0.78411(19) 0.49075(14) 0.0441(8) Uani 1 1 d . . . . .
C008 C 0.51246(18) 0.77403(18) 0.43410(14) 0.0420(7) Uani 1 1 d . . . . .
C009 C 0.56142(17) 0.65932(19) 0.45020(14) 0.0418(7) Uani 1 1 d . . . . .
C00A C 0.50064(19) 0.81791(18) 0.33973(14) 0.0443(8) Uani 1 1 d . . . . .
C00B C 0.58897(18) 0.59482(19) 0.43173(15) 0.0448(8) Uani 1 1 d . . . . .
C00C C 0.63402(19) 0.4736(2) 0.45386(15) 0.0484(8) Uani 1 1 d . . . . .
C00D C 0.5826(2) 0.63883(19) 0.33944(15) 0.0480(8) Uani 1 1 d . . . . .
H00D H 0.5911 0.6318 0.3015 0.058 Uiso 1 1 calc R . . . .
C00E C 0.53242(19) 0.75753(19) 0.31988(14) 0.0457(8) Uani 1 1 d . . . . .
C00F C 0.52244(19) 0.73202(19) 0.52715(14) 0.0465(8) Uani 1 1 d . . . . .
H00F H 0.5169 0.7383 0.5655 0.056 Uiso 1 1 calc R . . . .
C00G C 0.55152(18) 0.6709(2) 0.50661(14) 0.0457(8) Uani 1 1 d . . . . .
C00H C 0.60451(18) 0.54187(19) 0.47219(14) 0.0456(8) Uani 1 1 d . . . . .
C00I C 0.59472(19) 0.5562(2) 0.52596(16) 0.0501(8) Uani 1 1 d . . . . .
C00J C 0.5437(2) 0.74787(19) 0.26024(14) 0.0498(9) Uani 1 1 d . . . . .
C00K C 0.59903(19) 0.5868(2) 0.37524(15) 0.0477(8) Uani 1 1 d . . . . .
H00K H 0.6178 0.5442 0.3616 0.057 Uiso 1 1 calc R . . . .
C00L C 0.4770(2) 0.8756(2) 0.30277(15) 0.0546(9) Uani 1 1 d . . . . .
C00M C 0.6093(2) 0.5108(2) 0.57380(16) 0.0541(9) Uani 1 1 d . . . . .
C00N C 0.4037(2) 0.9586(2) 0.47439(17) 0.0558(10) Uani 1 1 d . . . . .
C00O C 0.4447(2) 0.89381(19) 0.46922(15) 0.0492(8) Uani 1 1 d . . . . .
C00P C 0.4663(2) 0.84712(19) 0.50735(15) 0.0488(8) Uani 1 1 d . . . . .
C00Q C 0.5972(2) 0.4303(2) 0.41807(17) 0.0564(9) Uani 1 1 d . . . . .
H00Q H 0.5519 0.4437 0.4059 0.068 Uiso 1 1 calc R . . . .
C00R C 0.4529(2) 0.8561(2) 0.56744(15) 0.0515(9) Uani 1 1 d . . . . .
C00S C 0.7005(2) 0.4528(2) 0.47138(17) 0.0543(9) Uani 1 1 d . . . . .
H00S H 0.7264 0.4821 0.4954 0.065 Uiso 1 1 calc R . . . .
C00T C 0.4088(2) 1.0029(2) 0.51989(19) 0.0635(11) Uani 1 1 d . . . . .
H00T H 0.4374 0.9904 0.5502 0.076 Uiso 1 1 calc R . . . .
C00U C 0.6109(2) 0.7467(2) 0.23888(16) 0.0580(10) Uani 1 1 d . . . . .
H00U H 0.6497 0.7527 0.2628 0.070 Uiso 1 1 calc R . . . .
C00V C 0.3942(2) 0.8272(2) 0.59128(17) 0.0579(10) Uani 1 1 d . . . . .
H00V H 0.3611 0.8031 0.5692 0.069 Uiso 1 1 calc R . . . .
C00W C 0.5947(2) 0.4398(2) 0.57279(18) 0.0634(11) Uani 1 1 d . . . . .
H00W H 0.5732 0.4196 0.5414 0.076 Uiso 1 1 calc R . . . .
C00X C 0.7287(2) 0.3906(2) 0.4542(2) 0.0648(11) Uani 1 1 d . . . . .
H00X H 0.7736 0.3765 0.4669 0.078 Uiso 1 1 calc R . . . .
C00Y C 0.6919(3) 0.3486(2) 0.4185(2) 0.0671(12) Uani 1 1 d . . . . .
H00Y H 0.7117 0.3057 0.4063 0.080 Uiso 1 1 calc R . . . .
C00Z C 0.6225(3) 0.7373(2) 0.18401(17) 0.0691(12) Uani 1 1 d . . . . .
H00Z H 0.6690 0.7371 0.1701 0.083 Uiso 1 1 calc R . . . .
C010 C 0.3712(3) 1.0659(2) 0.5204(2) 0.0749(15) Uani 1 1 d . . . . .
H010 H 0.3752 1.0963 0.5511 0.090 Uiso 1 1 calc R . . . .
C011 C 0.4881(3) 0.7391(2) 0.22461(17) 0.0635(11) Uani 1 1 d . . . . .
H011 H 0.4415 0.7402 0.2381 0.076 Uiso 1 1 calc R . . . .
F012 F 0.7129(2) 0.7065(3) 0.4913(3) 0.175(3) Uani 1 1 d . . . . .
C013 C 0.6261(3) 0.3684(2) 0.40015(19) 0.0672(11) Uani 1 1 d . . . . .
H013 H 0.6011 0.3393 0.3753 0.081 Uiso 1 1 calc R . . . .
F014 F 0.7020(3) 0.7858(3) 0.4289(2) 0.1521(18) Uani 1 1 d . . . . .
C015 C 0.3599(2) 0.9783(2) 0.43139(19) 0.0618(10) Uani 1 1 d . . . . .
H015 H 0.3554 0.9487 0.4003 0.074 Uiso 1 1 calc R . . . .
C016 C 0.5241(3) 0.9224(2) 0.28042(18) 0.0692(12) Uani 1 1 d . . . . .
H016 H 0.5722 0.9195 0.2900 0.083 Uiso 1 1 calc R . . . .
C017 C 0.6112(3) 0.3983(3) 0.6171(2) 0.0715(13) Uani 1 1 d . . . . .
H017 H 0.5999 0.3499 0.6167 0.086 Uiso 1 1 calc R . . . .
C018 C 0.5671(3) 0.7280(2) 0.14942(17) 0.0750(14) Uani 1 1 d . . . . .
H018 H 0.5750 0.7210 0.1114 0.090 Uiso 1 1 calc R . . . .
C019 C 0.3833(3) 0.8329(3) 0.64672(19) 0.0756(13) Uani 1 1 d . . . . .
H019 H 0.3423 0.8136 0.6628 0.091 Uiso 1 1 calc R . . . .
C01A C 0.5005(3) 0.7288(3) 0.16916(19) 0.0768(14) Uani 1 1 d . . . . .
H01A H 0.4622 0.7223 0.1448 0.092 Uiso 1 1 calc R . . . .
C01C C 0.6382(3) 0.5399(3) 0.61988(17) 0.0710(13) Uani 1 1 d . . . . .
H01C H 0.6463 0.5890 0.6215 0.085 Uiso 1 1 calc R . . . .
C01D C 0.3229(3) 1.0404(3) 0.4334(2) 0.0718(12) Uani 1 1 d . . . . .
H01D H 0.2929 1.0529 0.4039 0.086 Uiso 1 1 calc R . . . .
C01E C 0.5015(3) 0.8905(3) 0.5999(2) 0.0797(15) Uani 1 1 d . . . . .
H01E H 0.5422 0.9101 0.5835 0.096 Uiso 1 1 calc R . . . .
C01F C 0.5016(4) 0.9740(3) 0.2440(2) 0.0838(16) Uani 1 1 d . . . . .
H01F H 0.5346 1.0050 0.2279 0.101 Uiso 1 1 calc R . . . .
C01G C 0.4319(4) 0.9798(3) 0.2314(2) 0.0864(16) Uani 1 1 d . . . . .
H01G H 0.4166 1.0153 0.2070 0.104 Uiso 1 1 calc R . . . .
C01H C 0.4059(3) 0.8825(3) 0.2896(2) 0.0734(13) Uani 1 1 d . . . . .
H01H H 0.3726 0.8514 0.3052 0.088 Uiso 1 1 calc R . . . .
C01I C 0.6438(3) 0.4269(3) 0.6616(2) 0.0875(17) Uani 1 1 d . . . . .
H01I H 0.6583 0.3976 0.6909 0.105 Uiso 1 1 calc R . . . .
C01J C 0.3294(3) 1.0841(3) 0.4780(3) 0.0813(15) Uani 1 1 d . . . . .
H01J H 0.3045 1.1271 0.4789 0.098 Uiso 1 1 calc R . . . .
C01L C 0.6556(3) 0.4979(3) 0.6641(2) 0.0893(17) Uani 1 1 d . . . . .
H01L H 0.6756 0.5180 0.6961 0.107 Uiso 1 1 calc R . . . .
C01M C 0.4307(4) 0.8657(4) 0.6783(2) 0.100(2) Uani 1 1 d . . . . .
H01M H 0.4234 0.8684 0.7168 0.119 Uiso 1 1 calc R . . . .
C01N C 0.4915(4) 0.8965(4) 0.6550(2) 0.110(2) Uani 1 1 d . . . . .
H01N H 0.5244 0.9206 0.6773 0.132 Uiso 1 1 calc R . . . .
C01S C 0.2500 0.7500 0.4046(5) 0.163(6) Uani 1 2 d S T P . .
H01B H 0.2384 0.7902 0.3806 0.196 Uiso 0.5 1 calc R . . . .
H01K H 0.2616 0.7098 0.3806 0.196 Uiso 0.5 1 calc R . . . .
C2 C 0.3839(4) 0.9343(3) 0.2539(2) 0.0887(16) Uani 1 1 d . . . . .
H2 H 0.3356 0.9386 0.2450 0.106 Uiso 1 1 calc R . . . .
B5 B 0.7500 0.7500 0.4577(6) 0.103(4) Uani 1 2 d S T P . .

loop_
_atom_site_aniso_label
_atom_site_aniso_U_11
_atom_site_aniso_U_22
_atom_site_aniso_U_33
_atom_site_aniso_U_23
_atom_site_aniso_U_13
_atom_site_aniso_U_12
Cl01 0.0672(7) 0.1073(10) 0.0985(10) -0.0308(8) 0.0066(7) -0.0206(6)
O002 0.0584(15) 0.0622(15) 0.0332(13) 0.0038(11) 0.0036(11) 0.0059(12)
O003 0.0654(16) 0.0529(14) 0.0370(13) -0.0041(11) 0.0077(11) -0.0021(12)
C004 0.0428(16) 0.0484(17) 0.0304(17) -0.0015(13) -0.0006(13) -0.0048(13)
C005 0.0492(18) 0.0496(18) 0.0325(18) -0.0004(14) 0.0024(14) -0.0069(14)
C006 0.0453(17) 0.0444(17) 0.0365(18) -0.0021(14) 0.0015(14) -0.0060(14)
C007 0.0456(18) 0.0521(19) 0.0345(17) -0.0011(14) 0.0002(14) -0.0099(14)
C008 0.0455(17) 0.0472(17) 0.0331(17) -0.0036(14) 0.0024(14) -0.0059(14)
C009 0.0426(17) 0.0515(18) 0.0313(17) -0.0018(14) -0.0001(13) -0.0035(14)
C00A 0.0526(19) 0.0478(18) 0.0325(17) -0.0007(14) 0.0022(14) -0.0051(14)
C00B 0.0443(17) 0.0529(19) 0.0371(18) 0.0011(15) -0.0013(14) -0.0006(14)
C00C 0.0515(19) 0.057(2) 0.0367(18) 0.0046(15) 0.0039(15) -0.0003(16)
C00D 0.059(2) 0.054(2) 0.0310(17) -0.0066(15) 0.0028(15) 0.0003(16)
C00E 0.0500(19) 0.0537(19) 0.0334(18) -0.0013(15) -0.0014(14) -0.0049(15)
C00F 0.0525(19) 0.060(2) 0.0275(16) -0.0033(15) 0.0042(14) -0.0023(16)
C00G 0.0458(18) 0.058(2) 0.0332(18) 0.0029(15) -0.0004(14) -0.0036(15)
C00H 0.0474(18) 0.056(2) 0.0339(18) 0.0035(15) 0.0009(14) -0.0026(15)
C00I 0.0472(18) 0.061(2) 0.043(2) 0.0072(16) 0.0018(15) 0.0017(16)
C00J 0.072(2) 0.0462(18) 0.0317(18) 0.0023(14) -0.0010(16) -0.0017(16)
C00K 0.054(2) 0.053(2) 0.0354(18) -0.0040(15) 0.0057(15) 0.0012(15)
C00L 0.077(3) 0.051(2) 0.0353(19) -0.0027(16) 0.0048(18) 0.0048(18)
C00M 0.055(2) 0.069(2) 0.039(2) 0.0089(17) 0.0095(16) 0.0112(18)
C00N 0.062(2) 0.0476(19) 0.058(2) -0.0047(17) 0.0242(19) -0.0112(16)
C00O 0.055(2) 0.0521(19) 0.040(2) -0.0057(16) 0.0061(16) -0.0137(16)
C00P 0.054(2) 0.0518(19) 0.041(2) -0.0052(16) 0.0040(15) -0.0102(15)
C00Q 0.060(2) 0.058(2) 0.051(2) 0.0025(18) 0.0046(18) -0.0034(18)
C00R 0.061(2) 0.055(2) 0.039(2) -0.0059(16) 0.0043(16) -0.0013(16)
C00S 0.056(2) 0.062(2) 0.044(2) 0.0056(17) 0.0019(17) -0.0031(18)
C00T 0.070(3) 0.062(2) 0.059(3) -0.007(2) 0.016(2) -0.017(2)
C00U 0.077(3) 0.062(2) 0.036(2) -0.0010(17) 0.0062(18) -0.0010(19)
C00V 0.065(2) 0.061(2) 0.048(2) 0.0019(18) 0.0084(18) 0.0025(18)
C00W 0.063(2) 0.078(3) 0.050(2) 0.014(2) 0.0070(19) -0.002(2)
C00X 0.062(2) 0.067(3) 0.065(3) 0.016(2) 0.006(2) 0.010(2)
C00Y 0.078(3) 0.050(2) 0.074(3) 0.005(2) 0.018(2) 0.006(2)
C00Z 0.100(3) 0.070(3) 0.037(2) 0.0029(19) 0.015(2) 0.007(2)
C010 0.079(3) 0.058(2) 0.088(4) -0.022(2) 0.043(3) -0.019(2)
C011 0.082(3) 0.070(3) 0.038(2) -0.0047(18) -0.010(2) -0.007(2)
F012 0.092(3) 0.169(4) 0.265(7) 0.098(5) -0.036(3) -0.017(3)
C013 0.086(3) 0.056(2) 0.060(3) -0.001(2) 0.003(2) -0.009(2)
F014 0.165(4) 0.131(4) 0.160(4) 0.052(3) -0.018(3) 0.023(3)
C015 0.066(2) 0.060(2) 0.059(3) -0.0017(19) 0.010(2) -0.0009(19)
C016 0.093(3) 0.066(3) 0.049(2) 0.005(2) 0.022(2) 0.006(2)
C017 0.087(3) 0.073(3) 0.056(3) 0.017(2) 0.021(2) 0.013(2)
C018 0.134(5) 0.064(3) 0.027(2) -0.0021(18) 0.003(2) 0.011(3)
C019 0.085(3) 0.098(4) 0.044(3) 0.010(2) 0.016(2) 0.006(3)
C01A 0.115(4) 0.071(3) 0.044(2) -0.009(2) -0.023(3) -0.004(3)
C01C 0.102(4) 0.076(3) 0.035(2) 0.0002(19) 0.002(2) 0.014(3)
C01D 0.070(3) 0.071(3) 0.074(3) 0.002(2) 0.013(2) 0.005(2)
C01E 0.076(3) 0.108(4) 0.055(3) -0.031(3) 0.011(2) -0.022(3)
C01F 0.121(5) 0.065(3) 0.066(3) 0.011(2) 0.036(3) 0.006(3)
C01G 0.132(5) 0.081(3) 0.045(3) 0.006(2) 0.002(3) 0.021(3)
C01H 0.086(3) 0.072(3) 0.062(3) 0.008(2) -0.015(2) -0.002(2)
C01I 0.122(5) 0.091(4) 0.049(3) 0.017(3) 0.014(3) 0.039(3)
C01J 0.078(3) 0.061(3) 0.105(4) -0.001(3) 0.026(3) 0.007(2)
C01L 0.123(5) 0.107(4) 0.038(2) 0.003(3) -0.006(3) 0.028(4)
C01M 0.115(5) 0.149(6) 0.035(3) -0.018(3) 0.011(3) 0.028(4)
C01N 0.100(4) 0.171(7) 0.058(3) -0.051(4) -0.007(3) 0.003(4)
C01S 0.067(5) 0.32(2) 0.108(9) 0.000 0.000 -0.011(8)
C2 0.104(4) 0.085(4) 0.077(4) 0.007(3) -0.018(3) 0.015(3)
B5 0.082(6) 0.068(5) 0.161(11) 0.000 0.000 0.000(5)

loop_
_atom_type_symbol
_atom_type_description
_atom_type_scat_dispersion_real
_atom_type_scat_dispersion_imag
_atom_type_scat_source
C C 0.0181 0.0091 'International Tables Vol C Tables 4.2.6.8 and 6.1.1.4'
H H 0.0000 0.0000 'International Tables Vol C Tables 4.2.6.8 and 6.1.1.4'
B B 0.0090 0.0039 'International Tables Vol C Tables 4.2.6.8 and 6.1.1.4'
Cl Cl 0.3639 0.7018 'International Tables Vol C Tables 4.2.6.8 and 6.1.1.4'
F F 0.0727 0.0534 'International Tables Vol C Tables 4.2.6.8 and 6.1.1.4'
O O 0.0492 0.0322 'International Tables Vol C Tables 4.2.6.8 and 6.1.1.4'

loop_
_geom_angle_atom_site_label_1
_geom_angle_atom_site_label_2
_geom_angle_atom_site_label_3
_geom_angle
_geom_angle_site_symmetry_1
_geom_angle_site_symmetry_3
_geom_angle_publ_flag
C00G O002 C00I 121.6(3) . . ?
C006 O003 C00O 121.7(3) . . ?
C005 C004 C008 121.3(3) . . ?
C009 C004 C005 120.2(3) . . ?
C009 C004 C008 118.5(3) . . ?
C004 C005 C00D 117.5(3) . . ?
C004 C005 C00E 119.0(3) . . ?
C00D C005 C00E 123.4(3) . . ?
O003 C006 C008 119.8(3) . . ?
O003 C006 C00A 117.1(3) . . ?
C008 C006 C00A 123.1(3) . . ?
C008 C007 C00P 117.4(3) . . ?
C00F C007 C008 118.9(3) . . ?
C00F C007 C00P 123.6(3) . . ?
C004 C008 C007 121.9(3) . . ?
C006 C008 C004 117.7(3) . . ?
C006 C008 C007 120.3(3) . . ?
C004 C009 C00B 121.3(3) . . ?
C004 C009 C00G 118.8(3) . . ?
C00G C009 C00B 119.9(3) . . ?
C006 C00A C00L 119.3(3) . . ?
C00E C00A C006 118.5(3) . . ?
C00E C00A C00L 122.2(3) . . ?
C009 C00B C00H 118.0(3) . . ?
C00K C00B C009 117.4(3) . . ?
C00K C00B C00H 124.6(3) . . ?
C00Q C00C C00H 121.1(3) . . ?
C00Q C00C C00S 118.9(4) . . ?
C00S C00C C00H 120.0(3) . . ?
C005 C00D H00D 118.9 . . ?
C00K C00D C005 122.2(3) . . ?
C00K C00D H00D 118.9 . . ?
C005 C00E C00J 119.1(3) . . ?
C00A C00E C005 120.3(3) . . ?
C00A C00E C00J 120.6(3) . . ?
C007 C00F H00F 120.4 . . ?
C00G C00F C007 119.1(3) . . ?
C00G C00F H00F 120.4 . . ?
O002 C00G C009 119.7(3) . . ?
O002 C00G C00F 117.7(3) . . ?
C00F C00G C009 122.7(3) . . ?
C00B C00H C00C 119.1(3) . . ?
C00I C00H C00B 119.5(3) . . ?
C00I C00H C00C 121.4(3) . . ?
O002 C00I C00M 110.5(3) . . ?
C00H C00I O002 121.2(3) . . ?
C00H C00I C00M 128.3(4) . . ?
C00U C00J C00E 120.4(3) . . ?
C011 C00J C00E 121.3(4) . . ?
C011 C00J C00U 118.3(4) . . ?
C00B C00K H00K 119.3 . . ?
C00D C00K C00B 121.4(3) . . ?
C00D C00K H00K 119.3 . . ?
C016 C00L C00A 121.2(4) . . ?
C016 C00L C01H 118.7(4) . . ?
C01H C00L C00A 120.1(4) . . ?
C00W C00M C00I 121.4(4) . . ?
C01C C00M C00I 119.0(4) . . ?
C01C C00M C00W 119.6(4) . . ?
C00T C00N C00O 122.7(4) . . ?
C015 C00N C00O 118.9(4) . . ?
C015 C00N C00T 118.3(4) . . ?
O003 C00O C00N 108.2(3) . . ?
C00P C00O O003 120.6(3) . . ?
C00P C00O C00N 131.2(4) . . ?
C007 C00P C00R 116.8(3) . . ?
C00O C00P C007 120.1(3) . . ?
C00O C00P C00R 123.0(3) . . ?
C00C C00Q H00Q 119.8 . . ?
C013 C00Q C00C 120.4(4) . . ?
C013 C00Q H00Q 119.8 . . ?
C00V C00R C00P 120.3(4) . . ?
C00V C00R C01E 119.7(4) . . ?
C01E C00R C00P 120.0(4) . . ?
C00C C00S H00S 119.6 . . ?
C00X C00S C00C 120.7(4) . . ?
C00X C00S H00S 119.6 . . ?
C00N C00T H00T 120.3 . . ?
C00N C00T C010 119.5(5) . . ?
C010 C00T H00T 120.3 . . ?
C00J C00U H00U 119.3 . . ?
C00Z C00U C00J 121.4(4) . . ?
C00Z C00U H00U 119.3 . . ?
C00R C00V H00V 119.8 . . ?
C019 C00V C00R 120.4(4) . . ?
C019 C00V H00V 119.8 . . ?
C00M C00W H00W 119.9 . . ?
C017 C00W C00M 120.2(5) . . ?
C017 C00W H00W 119.9 . . ?
C00S C00X H00X 120.1 . . ?
C00S C00X C00Y 119.8(4) . . ?
C00Y C00X H00X 120.1 . . ?
C00X C00Y H00Y 119.8 . . ?
C00X C00Y C013 120.5(4) . . ?
C013 C00Y H00Y 119.8 . . ?
C00U C00Z H00Z 120.2 . . ?
C018 C00Z C00U 119.6(5) . . ?
C018 C00Z H00Z 120.2 . . ?
C00T C010 H010 119.5 . . ?
C01J C010 C00T 121.0(5) . . ?
C01J C010 H010 119.5 . . ?
C00J C011 H011 120.0 . . ?
C00J C011 C01A 119.9(5) . . ?
C01A C011 H011 120.0 . . ?
C00Q C013 C00Y 119.7(4) . . ?
C00Q C013 H013 120.1 . . ?
C00Y C013 H013 120.1 . . ?
C00N C015 H015 119.6 . . ?
C01D C015 C00N 120.8(4) . . ?
C01D C015 H015 119.6 . . ?
C00L C016 H016 119.7 . . ?
C00L C016 C01F 120.6(5) . . ?
C01F C016 H016 119.7 . . ?
C00W C017 H017 120.0 . . ?
C01I C017 C00W 120.0(5) . . ?
C01I C017 H017 120.0 . . ?
C00Z C018 H018 119.8 . . ?
C01A C018 C00Z 120.4(4) . . ?
C01A C018 H018 119.8 . . ?
C00V C019 H019 120.0 . . ?
C01M C019 C00V 120.1(5) . . ?
C01M C019 H019 120.0 . . ?
C011 C01A H01A 119.8 . . ?
C018 C01A C011 120.4(5) . . ?
C018 C01A H01A 119.8 . . ?
C00M C01C H01C 120.0 . . ?
C00M C01C C01L 120.0(5) . . ?
C01L C01C H01C 120.0 . . ?
C015 C01D H01D 119.9 . . ?
C01J C01D C015 120.2(5) . . ?
C01J C01D H01D 119.9 . . ?
C00R C01E H01E 119.7 . . ?
C01N C01E C00R 120.6(5) . . ?
C01N C01E H01E 119.7 . . ?
C016 C01F H01F 120.0 . . ?
C01G C01F C016 119.9(5) . . ?
C01G C01F H01F 120.0 . . ?
C01F C01G H01G 119.8 . . ?
C01F C01G C2 120.4(5) . . ?
C2 C01G H01G 119.8 . . ?
C00L C01H H01H 119.8 . . ?
C2 C01H C00L 120.4(5) . . ?
C2 C01H H01H 119.8 . . ?
C017 C01I H01I 119.9 . . ?
C017 C01I C01L 120.3(5) . . ?
C01L C01I H01I 119.9 . . ?
C010 C01J C01D 120.1(5) . . ?
C010 C01J H01J 120.0 . . ?
C01D C01J H01J 120.0 . . ?
C01C C01L H01L 120.1 . . ?
C01I C01L C01C 119.8(5) . . ?
C01I C01L H01L 120.1 . . ?
C019 C01M H01M 119.6 . . ?
C019 C01M C01N 120.9(5) . . ?
C01N C01M H01M 119.6 . . ?
C01E C01N C01M 118.4(5) . . ?
C01E C01N H01N 120.8 . . ?
C01M C01N H01N 120.8 . . ?
Cl01 C01S Cl01 114.7(7) 2_565 . ?
Cl01 C01S H01B 108.6 . . ?
Cl01 C01S H01B 108.6 2_565 . ?
Cl01 C01S H01K 108.6 2_565 . ?
Cl01 C01S H01K 108.6 . . ?
H01B C01S H01K 107.6 . . ?
C01G C2 C01H 120.0(6) . . ?
C01G C2 H2 120.0 . . ?
C01H C2 H2 120.0 . . ?
F012 B5 F012 106.2(12) . 2_665 ?
F014 B5 F012 111.1(4) 2_665 . ?
F014 B5 F012 111.1(4) . 2_665 ?
F014 B5 F012 105.7(3) . . ?
F014 B5 F012 105.7(3) 2_665 2_665 ?
F014 B5 F014 116.8(12) 2_665 . ?

loop_
_geom_bond_atom_site_label_1
_geom_bond_atom_site_label_2
_geom_bond_distance
_geom_bond_site_symmetry_2
_geom_bond_publ_flag
Cl01 C01S 1.719(7) . ?
O002 C00G 1.353(4) . ?
O002 C00I 1.383(5) . ?
O003 C006 1.349(4) . ?
O003 C00O 1.377(4) . ?
C004 C005 1.401(5) . ?
C004 C008 1.410(5) . ?
C004 C009 1.402(5) . ?
C005 C00D 1.413(5) . ?
C005 C00E 1.435(5) . ?
C006 C008 1.393(5) . ?
C006 C00A 1.405(5) . ?
C007 C008 1.412(5) . ?
C007 C00F 1.393(5) . ?
C007 C00P 1.437(5) . ?
C009 C00B 1.414(5) . ?
C009 C00G 1.407(5) . ?
C00A C00E 1.391(5) . ?
C00A C00L 1.494(5) . ?
C00B C00H 1.444(5) . ?
C00B C00K 1.400(5) . ?
C00C C00H 1.491(5) . ?
C00C C00Q 1.393(6) . ?
C00C C00S 1.397(5) . ?
C00D H00D 0.9500 . ?
C00D C00K 1.360(5) . ?
C00E C00J 1.483(5) . ?
C00F H00F 0.9500 . ?
C00F C00G 1.387(5) . ?
C00H C00I 1.353(5) . ?
C00I C00M 1.481(5) . ?
C00J C00U 1.385(6) . ?
C00J C011 1.384(6) . ?
C00K H00K 0.9500 . ?
C00L C016 1.382(6) . ?
C00L C01H 1.403(7) . ?
C00M C00W 1.387(6) . ?
C00M C01C 1.370(6) . ?
C00N C00O 1.470(6) . ?
C00N C00T 1.400(6) . ?
C00N C015 1.394(6) . ?
C00O C00P 1.354(6) . ?
C00P C00R 1.498(5) . ?
C00Q H00Q 0.9500 . ?
C00Q C013 1.378(6) . ?
C00R C00V 1.380(6) . ?
C00R C01E 1.385(6) . ?
C00S H00S 0.9500 . ?
C00S C00X 1.371(6) . ?
C00T H00T 0.9500 . ?
C00T C010 1.401(7) . ?
C00U H00U 0.9500 . ?
C00U C00Z 1.369(6) . ?
C00V H00V 0.9500 . ?
C00V C019 1.373(6) . ?
C00W H00W 0.9500 . ?
C00W C017 1.377(6) . ?
C00X H00X 0.9500 . ?
C00X C00Y 1.379(7) . ?
C00Y H00Y 0.9500 . ?
C00Y C013 1.387(7) . ?
C00Z H00Z 0.9500 . ?
C00Z C018 1.366(8) . ?
C010 H010 0.9500 . ?
C010 C01J 1.355(8) . ?
C011 H011 0.9500 . ?
C011 C01A 1.387(7) . ?
F012 B5 1.366(10) . ?
C013 H013 0.9500 . ?
F014 B5 1.343(9) . ?
C015 H015 0.9500 . ?
C015 C01D 1.381(6) . ?
C016 H016 0.9500 . ?
C016 C01F 1.395(7) . ?
C017 H017 0.9500 . ?
C017 C01I 1.364(8) . ?
C018 H018 0.9500 . ?
C018 C01A 1.361(8) . ?
C019 H019 0.9500 . ?
C019 C01M 1.344(9) . ?
C01A H01A 0.9500 . ?
C01C H01C 0.9500 . ?
C01C C01L 1.386(7) . ?
C01D H01D 0.9500 . ?
C01D C01J 1.377(8) . ?
C01E H01E 0.9500 . ?
C01E C01N 1.364(7) . ?
C01F H01F 0.9500 . ?
C01F C01G 1.372(9) . ?
C01G H01G 0.9500 . ?
C01G C2 1.378(9) . ?
C01H H01H 0.9500 . ?
C01H C2 1.384(7) . ?
C01I H01I 0.9500 . ?
C01I C01L 1.377(8) . ?
C01J H01J 0.9500 . ?
C01L H01L 0.9500 . ?
C01M H01M 0.9500 . ?
C01M C01N 1.421(10) . ?
C01N H01N 0.9500 . ?
C01S Cl01 1.719(7) 2_565 ?
C01S H01B 0.9900 . ?
C01S H01K 0.9900 . ?
C2 H2 0.9500 . ?
B5 F012 1.366(10) 2_665 ?
B5 F014 1.343(9) 2_665 ?

loop_
_geom_torsion_atom_site_label_1
_geom_torsion_atom_site_label_2
_geom_torsion_atom_site_label_3
_geom_torsion_atom_site_label_4
_geom_torsion
_geom_torsion_site_symmetry_1
_geom_torsion_site_symmetry_2
_geom_torsion_site_symmetry_3
_geom_torsion_site_symmetry_4
_geom_torsion_publ_flag
O002 C00I C00M C00W 141.4(4) . . . . ?
O002 C00I C00M C01C -38.8(5) . . . . ?
O003 C006 C008 C004 177.5(3) . . . . ?
O003 C006 C008 C007 -0.3(5) . . . . ?
O003 C006 C00A C00E -179.0(3) . . . . ?
O003 C006 C00A C00L 1.2(5) . . . . ?
O003 C00O C00P C007 -3.1(5) . . . . ?
O003 C00O C00P C00R 179.3(3) . . . . ?
C004 C005 C00D C00K 1.7(5) . . . . ?
C004 C005 C00E C00A -2.0(5) . . . . ?
C004 C005 C00E C00J 179.5(3) . . . . ?
C004 C009 C00B C00H -177.9(3) . . . . ?
C004 C009 C00B C00K 1.9(5) . . . . ?
C004 C009 C00G O002 -179.2(3) . . . . ?
C004 C009 C00G C00F 1.8(5) . . . . ?
C005 C004 C008 C006 1.8(5) . . . . ?
C005 C004 C008 C007 179.6(3) . . . . ?
C005 C004 C009 C00B -1.6(5) . . . . ?
C005 C004 C009 C00G 179.0(3) . . . . ?
C005 C00D C00K C00B -1.4(6) . . . . ?
C005 C00E C00J C00U -68.4(5) . . . . ?
C005 C00E C00J C011 111.0(4) . . . . ?
C006 O003 C00O C00N -174.3(3) . . . . ?
C006 O003 C00O C00P 4.1(5) . . . . ?
C006 C00A C00E C005 1.4(5) . . . . ?
C006 C00A C00E C00J 179.8(3) . . . . ?
C006 C00A C00L C016 102.7(4) . . . . ?
C006 C00A C00L C01H -78.1(5) . . . . ?
C007 C00F C00G O002 -178.5(3) . . . . ?
C007 C00F C00G C009 0.6(5) . . . . ?
C007 C00P C00R C00V -85.2(5) . . . . ?
C007 C00P C00R C01E 91.4(5) . . . . ?
C008 C004 C005 C00D -178.5(3) . . . . ?
C008 C004 C005 C00E 0.4(5) . . . . ?
C008 C004 C009 C00B 176.8(3) . . . . ?
C008 C004 C009 C00G -2.6(5) . . . . ?
C008 C006 C00A C00E 1.0(5) . . . . ?
C008 C006 C00A C00L -178.8(3) . . . . ?
C008 C007 C00F C00G -2.0(5) . . . . ?
C008 C007 C00P C00O 0.5(5) . . . . ?
C008 C007 C00P C00R 178.2(3) . . . . ?
C009 C004 C005 C00D -0.2(5) . . . . ?
C009 C004 C005 C00E 178.7(3) . . . . ?
C009 C004 C008 C006 -176.5(3) . . . . ?
C009 C004 C008 C007 1.2(5) . . . . ?
C009 C00B C00H C00C -179.6(3) . . . . ?
C009 C00B C00H C00I -2.3(5) . . . . ?
C009 C00B C00K C00D -0.4(5) . . . . ?
C00A C006 C008 C004 -2.5(5) . . . . ?
C00A C006 C008 C007 179.6(3) . . . . ?
C00A C00E C00J C00U 113.1(4) . . . . ?
C00A C00E C00J C011 -67.5(5) . . . . ?
C00A C00L C016 C01F 177.0(4) . . . . ?
C00A C00L C01H C2 -177.9(4) . . . . ?
C00B C009 C00G O002 1.4(5) . . . . ?
C00B C009 C00G C00F -177.7(3) . . . . ?
C00B C00H C00I O002 0.2(5) . . . . ?
C00B C00H C00I C00M -177.8(4) . . . . ?
C00C C00H C00I O002 177.5(3) . . . . ?
C00C C00H C00I C00M -0.6(6) . . . . ?
C00C C00Q C013 C00Y 0.9(6) . . . . ?
C00C C00S C00X C00Y 1.2(6) . . . . ?
C00D C005 C00E C00A 176.8(3) . . . . ?
C00D C005 C00E C00J -1.7(5) . . . . ?
C00E C005 C00D C00K -177.2(4) . . . . ?
C00E C00A C00L C016 -77.1(5) . . . . ?
C00E C00A C00L C01H 102.1(5) . . . . ?
C00E C00J C00U C00Z 179.4(4) . . . . ?
C00E C00J C011 C01A -178.7(4) . . . . ?
C00F C007 C008 C004 1.1(5) . . . . ?
C00F C007 C008 C006 178.8(3) . . . . ?
C00F C007 C00P C00O -177.0(3) . . . . ?
C00F C007 C00P C00R 0.7(5) . . . . ?
C00G O002 C00I C00H 2.8(5) . . . . ?
C00G O002 C00I C00M -178.8(3) . . . . ?
C00G C009 C00B C00H 1.5(5) . . . . ?
C00G C009 C00B C00K -178.7(3) . . . . ?
C00H C00B C00K C00D 179.4(4) . . . . ?
C00H C00C C00Q C013 178.0(4) . . . . ?
C00H C00C C00S C00X -179.0(4) . . . . ?
C00H C00I C00M C00W -40.3(6) . . . . ?
C00H C00I C00M C01C 139.5(5) . . . . ?
C00I O002 C00G C009 -3.6(5) . . . . ?
C00I O002 C00G C00F 175.5(3) . . . . ?
C00I C00M C00W C017 177.6(4) . . . . ?
C00I C00M C01C C01L -176.7(4) . . . . ?
C00J C00U C00Z C018 -0.6(7) . . . . ?
C00J C011 C01A C018 -0.7(7) . . . . ?
C00K C00B C00H C00C 0.6(5) . . . . ?
C00K C00B C00H C00I 177.9(4) . . . . ?
C00L C00A C00E C005 -178.9(3) . . . . ?
C00L C00A C00E C00J -0.4(5) . . . . ?
C00L C016 C01F C01G 2.0(7) . . . . ?
C00L C01H C2 C01G -0.3(8) . . . . ?
C00M C00W C017 C01I -1.8(7) . . . . ?
C00M C01C C01L C01I -0.1(8) . . . . ?
C00N C00O C00P C007 174.9(4) . . . . ?
C00N C00O C00P C00R -2.7(6) . . . . ?
C00N C00T C010 C01J 0.9(6) . . . . ?
C00N C015 C01D C01J 0.5(7) . . . . ?
C00O O003 C006 C008 -2.4(5) . . . . ?
C00O O003 C006 C00A 177.7(3) . . . . ?
C00O C00N C00T C010 176.1(4) . . . . ?
C00O C00N C015 C01D -177.0(4) . . . . ?
C00O C00P C00R C00V 92.5(5) . . . . ?
C00O C00P C00R C01E -91.0(5) . . . . ?
C00P C007 C008 C004 -176.5(3) . . . . ?
C00P C007 C008 C006 1.2(5) . . . . ?
C00P C007 C00F C00G 175.4(3) . . . . ?
C00P C00R C00V C019 177.3(4) . . . . ?
C00P C00R C01E C01N -177.2(5) . . . . ?
C00Q C00C C00H C00B -60.6(5) . . . . ?
C00Q C00C C00H C00I 122.2(4) . . . . ?
C00Q C00C C00S C00X -0.8(6) . . . . ?
C00R C00V C019 C01M -1.2(8) . . . . ?
C00R C01E C01N C01M 1.0(10) . . . . ?
C00S C00C C00H C00B 117.7(4) . . . . ?
C00S C00C C00H C00I -59.6(5) . . . . ?
C00S C00C C00Q C013 -0.3(6) . . . . ?
C00S C00X C00Y C013 -0.7(7) . . . . ?
C00T C00N C00O O003 -147.6(3) . . . . ?
C00T C00N C00O C00P 34.2(6) . . . . ?
C00T C00N C015 C01D 0.7(6) . . . . ?
C00T C010 C01J C01D 0.3(7) . . . . ?
C00U C00J C011 C01A 0.7(6) . . . . ?
C00U C00Z C018 C01A 0.6(7) . . . . ?
C00V C00R C01E C01N -0.6(8) . . . . ?
C00V C019 C01M C01N 1.6(10) . . . . ?
C00W C00M C01C C01L 3.0(7) . . . . ?
C00W C017 C01I C01L 4.8(8) . . . . ?
C00X C00Y C013 C00Q -0.4(7) . . . . ?
C00Z C018 C01A C011 0.1(7) . . . . ?
C011 C00J C00U C00Z 0.0(6) . . . . ?
C015 C00N C00O O003 29.9(5) . . . . ?
C015 C00N C00O C00P -148.3(4) . . . . ?
C015 C00N C00T C010 -1.4(6) . . . . ?
C015 C01D C01J C010 -1.0(7) . . . . ?
C016 C00L C01H C2 1.4(7) . . . . ?
C016 C01F C01G C2 -0.9(8) . . . . ?
C017 C01I C01L C01C -3.9(9) . . . . ?
C019 C01M C01N C01E -1.5(11) . . . . ?
C01C C00M C00W C017 -2.1(6) . . . . ?
C01E C00R C00V C019 0.7(7) . . . . ?
C01F C01G C2 C01H 0.1(9) . . . . ?
C01H C00L C016 C01F -2.2(7) . . . . ?

loop_
_smtbx_masks_void_nr
_smtbx_masks_void_average_x
_smtbx_masks_void_average_y
_smtbx_masks_void_average_z
_smtbx_masks_void_volume
_smtbx_masks_void_count_electrons
_smtbx_masks_void_content
1 0.250 0.250 0.250 526.6 34.9 ?
2 -0.250 0.750 0.750 526.6 34.9 ?
3 0.250 0.750 0.252 92.2 24.9 ?
4 0.250 0.750 0.752 92.2 24.9 ?
5 0.750 0.250 0.748 92.2 24.3 ?
6 0.750 0.250 0.248 92.2 24.3 ?
